data_7150095
loop_
_publ_author_name
'T\"onshoff, Christina'
'Merz, Klaus'
'Bucher, G\"otz'

_publ_section_title
;
 Azidocryptands-synthesis, structure, and complexation properties.
;
_journal_issue 2
_journal_name_full 'Organic &amp; biomolecular chemistry'
_journal_page_first 303
_journal_page_last 308
_journal_paper_doi 10.1039/b413395a
_journal_volume 3
_journal_year 2005
_chemical_formula_sum 'C18 H27 N5 O3'
_chemical_formula_weight 361.45
_chemical_name_systematic
;
?
;
_space_group_IT_number 14
_symmetry_cell_setting monoclinic
_symmetry_space_group_name_Hall '-P 2yn'
_symmetry_space_group_name_H-M 'P 1 21/n 1'
_atom_sites_solution_hydrogens geom
_atom_sites_solution_primary direct
_atom_sites_solution_secondary difmap
_audit_creation_method SHELXL-97
_cell_angle_alpha 90.00
_cell_angle_beta 103.797(13)
_cell_angle_gamma 90.00
_cell_formula_units_Z 4
_cell_length_a 8.324(4)
_cell_length_b 17.781(9)
_cell_length_c 13.033(5)
_cell_measurement_reflns_used -
_cell_measurement_temperature 203(2)
_cell_measurement_theta_max -
_cell_measurement_theta_min -
_cell_volume 1873.3(15)
_computing_cell_refinement 'SAINT (Siemens, 1996)'
_computing_data_collection 'SMART (Siemens, 1996)'
_computing_data_reduction 'SAINT (Siemens, 1996)'
_computing_molecular_graphics 'SHELXTL (Siemens, 1996)'
_computing_publication_material 'SHELXTL (Siemens, 1996)'
_computing_structure_refinement 'SHELXTL (Siemens, 1996)'
_computing_structure_solution 'SHELXTL (Siemens, 1996)'
_diffrn_ambient_temperature 203(2)
_diffrn_detector_area_resol_mean -
_diffrn_measured_fraction_theta_full 0.860
_diffrn_measured_fraction_theta_max 0.860
_diffrn_measurement_device_type 'Bruker axs CCD 1000'
_diffrn_measurement_method omega-scan
_diffrn_radiation_monochromator graphite
_diffrn_radiation_source 'fine-focus sealed tube'
_diffrn_radiation_type MoK\a
_diffrn_radiation_wavelength 0.71073
_diffrn_reflns_av_R_equivalents 0.0815
_diffrn_reflns_av_sigmaI/netI 0.1294
_diffrn_reflns_limit_h_max 8
_diffrn_reflns_limit_h_min -9
_diffrn_reflns_limit_k_max 20
_diffrn_reflns_limit_k_min -18
_diffrn_reflns_limit_l_max 6
_diffrn_reflns_limit_l_min -15
_diffrn_reflns_number 6912
_diffrn_reflns_theta_full 25.08
_diffrn_reflns_theta_max 25.08
_diffrn_reflns_theta_min 1.98
_diffrn_standards_decay_% -
_diffrn_standards_interval_count -
_diffrn_standards_interval_time -
_diffrn_standards_number -
_exptl_absorpt_coefficient_mu 0.090
_exptl_absorpt_correction_T_max 0.991
_exptl_absorpt_correction_T_min 0.989
_exptl_absorpt_correction_type empirical
_exptl_crystal_colour colorless
_exptl_crystal_density_diffrn 1.282
_exptl_crystal_density_method 'not measured'
_exptl_crystal_description needle
_exptl_crystal_F_000 776
_exptl_crystal_size_max 0.2
_exptl_crystal_size_mid 0.1
_exptl_crystal_size_min 0.1
_refine_diff_density_max 0.327
_refine_diff_density_min -0.273
_refine_diff_density_rms 0.078
_refine_ls_extinction_coef 0.030(4)
_refine_ls_extinction_expression Fc^*^=kFc[1+0.001xFc^2^\l^3^/sin(2\q)]^-1/4^
_refine_ls_extinction_method SHELXL
_refine_ls_goodness_of_fit_ref 1.062
_refine_ls_hydrogen_treatment mixed
_refine_ls_matrix_type full
_refine_ls_number_parameters 236
_refine_ls_number_reflns 2857
_refine_ls_number_restraints 0
_refine_ls_restrained_S_all 1.062
_refine_ls_R_factor_all 0.1343
_refine_ls_R_factor_gt 0.0706
_refine_ls_shift/su_max 0.001
_refine_ls_shift/su_mean 0.000
_refine_ls_structure_factor_coef Fsqd
_refine_ls_weighting_details 'calc w=1/[\s^2^(Fo^2^)+(0.0761P)^2^+0.0000P] where P=(Fo^2^+2Fc^2^)/3'
_refine_ls_weighting_scheme calc
_refine_ls_wR_factor_gt 0.1572
_refine_ls_wR_factor_ref 0.1860
_reflns_number_gt 1663
_reflns_number_total 2857
_reflns_threshold_expression >2sigma(I)
_cod_data_source_file b413395a.txt
_cod_data_source_block md1309t
_cod_original_cell_volume 1873.1(15)
_cod_original_sg_symbol_H-M P21/n
_cod_database_code 7150095

loop_
_symmetry_equiv_pos_as_xyz
'x, y, z'
'-x+1/2, y+1/2, -z+1/2'
'-x, -y, -z'
'x-1/2, -y-1/2, z-1/2'

loop_
_atom_site_label
_atom_site_type_symbol
_atom_site_fract_x
_atom_site_fract_y
_atom_site_fract_z
_atom_site_U_iso_or_equiv
_atom_site_adp_type
_atom_site_occupancy
_atom_site_symmetry_multiplicity
_atom_site_calc_flag
_atom_site_refinement_flags
_atom_site_disorder_assembly
_atom_site_disorder_group
O2 O 0.8023(3) 0.20692(17) 0.79977(18) 0.0458(8) Uani 1 1 d . . .
O1 O 0.8198(3) 0.04699(16) 0.86063(19) 0.0440(8) Uani 1 1 d . . .
O3 O 1.2696(3) 0.09680(15) 0.84959(19) 0.0403(8) Uani 1 1 d . . .
N5 N 1.0905(4) 0.23355(18) 0.7266(2) 0.0367(8) Uani 1 1 d . . .
N2 N 0.8247(4) 0.1397(2) 0.5943(2) 0.0379(9) Uani 1 1 d . . .
N1 N 0.9190(4) 0.08986(19) 0.6384(2) 0.0393(9) Uani 1 1 d . . .
N3 N 0.7224(4) 0.1809(2) 0.5576(3) 0.0523(11) Uani 1 1 d . . .
N4 N 1.0667(4) -0.03522(18) 0.7769(2) 0.0386(9) Uani 1 1 d . . .
C15 C 1.2409(5) 0.2273(2) 0.8130(3) 0.0424(11) Uani 1 1 d . . .
H15A H 1.2586 0.2753 0.8512 0.051 Uiso 1 1 calc R . .
H15B H 1.3360 0.2189 0.7823 0.051 Uiso 1 1 calc R . .
C3 C 1.3230(5) 0.1354(3) 0.5760(3) 0.0411(11) Uani 1 1 d . . .
H3A H 1.3860 0.1765 0.5627 0.049 Uiso 1 1 calc R . .
C1 C 1.0798(4) 0.0856(2) 0.6177(2) 0.0323(10) Uani 1 1 d . . .
C2 C 1.1715(4) 0.1487(2) 0.6014(3) 0.0351(10) Uani 1 1 d . . .
C6 C 1.1436(5) 0.0129(2) 0.6224(3) 0.0365(10) Uani 1 1 d . . .
C4 C 1.3826(5) 0.0639(3) 0.5699(3) 0.0435(11) Uani 1 1 d . . .
H4A H 1.4819 0.0563 0.5489 0.052 Uiso 1 1 calc R . .
C13 C 0.9785(5) 0.2929(2) 0.7417(3) 0.0435(11) Uani 1 1 d . . .
H13A H 0.8951 0.3009 0.6755 0.052 Uiso 1 1 calc R . .
H13B H 1.0408 0.3398 0.7594 0.052 Uiso 1 1 calc R . .
C14 C 1.1220(4) 0.2278(2) 0.6215(3) 0.0368(10) Uani 1 1 d . . .
H14A H 1.2107 0.2627 0.6157 0.044 Uiso 1 1 calc R . .
H14B H 1.0222 0.2419 0.5683 0.044 Uiso 1 1 calc R . .
C5 C 1.2946(5) 0.0025(3) 0.5953(3) 0.0450(11) Uani 1 1 d . . .
H5A H 1.3375 -0.0463 0.5940 0.054 Uiso 1 1 calc R . .
C12 C 0.8927(5) 0.2743(2) 0.8284(3) 0.0446(11) Uani 1 1 d . . .
H12A H 0.9744 0.2676 0.8956 0.054 Uiso 1 1 calc R . .
H12B H 0.8179 0.3152 0.8365 0.054 Uiso 1 1 calc R . .
C9 C 0.7837(5) -0.0207(2) 0.8031(3) 0.0472(12) Uani 1 1 d . . .
H9A H 0.7442 -0.0096 0.7276 0.057 Uiso 1 1 calc R . .
H9B H 0.6966 -0.0481 0.8263 0.057 Uiso 1 1 calc R . .
C16 C 1.2348(5) 0.1649(2) 0.8911(3) 0.0455(11) Uani 1 1 d . . .
H16A H 1.3160 0.1748 0.9577 0.055 Uiso 1 1 calc R . .
H16B H 1.1247 0.1630 0.9057 0.055 Uiso 1 1 calc R . .
C10 C 0.6818(5) 0.0958(2) 0.8472(3) 0.0480(12) Uani 1 1 d . . .
H10A H 0.6069 0.0777 0.8895 0.058 Uiso 1 1 calc R . .
H10B H 0.6213 0.0961 0.7729 0.058 Uiso 1 1 calc R . .
C17 C 1.2569(5) 0.0347(2) 0.9146(3) 0.0429(11) Uani 1 1 d . . .
H17A H 1.1630 0.0415 0.9470 0.052 Uiso 1 1 calc R . .
H17B H 1.3578 0.0301 0.9711 0.052 Uiso 1 1 calc R . .
C11 C 0.7381(5) 0.1731(3) 0.8807(3) 0.0487(12) Uani 1 1 d . . .
H11A H 0.6452 0.2028 0.8927 0.058 Uiso 1 1 calc R . .
H11B H 0.8240 0.1713 0.9468 0.058 Uiso 1 1 calc R . .
C8 C 0.9388(5) -0.0680(2) 0.8216(3) 0.0472(12) Uani 1 1 d . . .
H8A H 0.9825 -0.0746 0.8978 0.057 Uiso 1 1 calc R . .
H8B H 0.9104 -0.1178 0.7905 0.057 Uiso 1 1 calc R . .
C18 C 1.2323(5) -0.0351(2) 0.8468(3) 0.0423(11) Uani 1 1 d . . .
H18A H 1.3152 -0.0367 0.8047 0.051 Uiso 1 1 calc R . .
H18B H 1.2467 -0.0799 0.8920 0.051 Uiso 1 1 calc R . .
C7 C 1.0587(5) -0.0499(2) 0.6663(3) 0.0436(11) Uani 1 1 d . . .
H7A H 0.9429 -0.0534 0.6268 0.052 Uiso 1 1 calc R . .
H7B H 1.1130 -0.0978 0.6590 0.052 Uiso 1 1 calc R . .

loop_
_atom_site_aniso_label
_atom_site_aniso_U_11
_atom_site_aniso_U_22
_atom_site_aniso_U_33
_atom_site_aniso_U_23
_atom_site_aniso_U_13
_atom_site_aniso_U_12
O2 0.0448(17) 0.064(2) 0.0308(14) -0.0022(14) 0.0123(12) -0.0035(15)
O1 0.0307(16) 0.059(2) 0.0397(15) 0.0021(14) 0.0036(11) 0.0017(13)
O3 0.0407(17) 0.040(2) 0.0424(15) 0.0010(14) 0.0151(12) 0.0013(13)
N5 0.0353(19) 0.045(2) 0.0298(15) 0.0009(15) 0.0070(13) 0.0024(16)
N2 0.0259(18) 0.057(3) 0.0300(16) 0.0032(16) 0.0041(14) 0.0020(17)
N1 0.0265(18) 0.051(3) 0.0395(18) 0.0074(16) 0.0053(14) 0.0046(15)
N3 0.035(2) 0.070(3) 0.047(2) 0.0124(19) 0.0025(16) 0.0053(18)
N4 0.0298(18) 0.049(3) 0.0370(17) 0.0021(16) 0.0072(14) -0.0031(15)
C15 0.035(2) 0.048(3) 0.041(2) -0.006(2) 0.0021(17) -0.0048(19)
C3 0.037(2) 0.056(3) 0.032(2) 0.003(2) 0.0116(17) 0.000(2)
C1 0.031(2) 0.047(3) 0.0204(17) -0.0018(17) 0.0087(15) 0.000(2)
C2 0.034(2) 0.046(3) 0.0263(18) 0.0044(18) 0.0078(16) 0.004(2)
C6 0.037(2) 0.047(3) 0.0237(18) -0.0025(18) 0.0042(16) 0.000(2)
C4 0.034(2) 0.063(4) 0.036(2) -0.007(2) 0.0134(18) 0.001(2)
C13 0.045(3) 0.044(3) 0.042(2) -0.002(2) 0.0099(18) 0.008(2)
C14 0.033(2) 0.040(3) 0.038(2) 0.0065(19) 0.0088(16) -0.0023(18)
C5 0.045(3) 0.060(3) 0.029(2) -0.009(2) 0.0087(18) 0.008(2)
C12 0.044(3) 0.045(3) 0.043(2) -0.007(2) 0.0064(18) 0.009(2)
C9 0.036(2) 0.058(3) 0.048(2) 0.000(2) 0.0105(19) -0.014(2)
C16 0.053(3) 0.047(3) 0.033(2) -0.004(2) 0.0028(18) 0.008(2)
C10 0.029(2) 0.075(4) 0.041(2) 0.012(2) 0.0106(17) 0.002(2)
C17 0.037(2) 0.056(3) 0.033(2) 0.003(2) 0.0021(17) -0.002(2)
C11 0.035(2) 0.081(4) 0.032(2) 0.005(2) 0.0116(17) 0.012(2)
C8 0.048(3) 0.044(3) 0.048(2) 0.008(2) 0.010(2) -0.008(2)
C18 0.037(2) 0.047(3) 0.042(2) 0.010(2) 0.0078(18) 0.0086(19)
C7 0.045(3) 0.043(3) 0.041(2) -0.004(2) 0.0064(18) 0.002(2)

loop_
_atom_type_symbol
_atom_type_description
_atom_type_scat_dispersion_real
_atom_type_scat_dispersion_imag
_atom_type_scat_source
C C 0.0033 0.0016 'International Tables Vol C Tables 4.2.6.8 and 6.1.1.4'
H H 0.0000 0.0000 'International Tables Vol C Tables 4.2.6.8 and 6.1.1.4'
N N 0.0061 0.0033 'International Tables Vol C Tables 4.2.6.8 and 6.1.1.4'
O O 0.0106 0.0060 'International Tables Vol C Tables 4.2.6.8 and 6.1.1.4'

loop_
_geom_angle_atom_site_label_1
_geom_angle_atom_site_label_2
_geom_angle_atom_site_label_3
_geom_angle
_geom_angle_site_symmetry_1
_geom_angle_site_symmetry_3
_geom_angle_publ_flag
C12 O2 C11 115.6(3) . . ?
C9 O1 C10 113.1(3) . . ?
C16 O3 C17 113.4(3) . . ?
C13 N5 C14 116.3(3) . . ?
C13 N5 C15 114.0(3) . . ?
C14 N5 C15 113.7(3) . . ?
N3 N2 N1 171.4(4) . . ?
N2 N1 C1 118.1(3) . . ?
C7 N4 C8 117.5(3) . . ?
C7 N4 C18 115.7(3) . . ?
C8 N4 C18 115.0(3) . . ?
N5 C15 C16 114.2(3) . . ?
C4 C3 C2 122.0(4) . . ?
C6 C1 C2 122.3(4) . . ?
C6 C1 N1 113.9(3) . . ?
C2 C1 N1 123.7(4) . . ?
C3 C2 C1 117.0(4) . . ?
C3 C2 C14 119.9(4) . . ?
C1 C2 C14 122.7(3) . . ?
C1 C6 C5 117.9(4) . . ?
C1 C6 C7 119.7(3) . . ?
C5 C6 C7 122.1(4) . . ?
C3 C4 C5 119.5(4) . . ?
N5 C13 C12 112.0(3) . . ?
N5 C14 C2 110.3(3) . . ?
C4 C5 C6 120.7(4) . . ?
O2 C12 C13 107.8(3) . . ?
O1 C9 C8 108.9(3) . . ?
O3 C16 C15 109.6(3) . . ?
O1 C10 C11 110.0(3) . . ?
O3 C17 C18 108.1(3) . . ?
O2 C11 C10 108.8(3) . . ?
N4 C8 C9 113.1(3) . . ?
N4 C18 C17 110.0(3) . . ?
N4 C7 C6 109.2(3) . . ?

loop_
_geom_bond_atom_site_label_1
_geom_bond_atom_site_label_2
_geom_bond_distance
_geom_bond_site_symmetry_2
_geom_bond_publ_flag
O2 C12 1.416(5) . ?
O2 C11 1.424(4) . ?
O1 C9 1.412(5) . ?
O1 C10 1.416(5) . ?
O3 C16 1.385(4) . ?
O3 C17 1.411(4) . ?
N5 C13 1.453(5) . ?
N5 C14 1.457(4) . ?
N5 C15 1.474(4) . ?
N2 N3 1.139(4) . ?
N2 N1 1.231(4) . ?
N1 C1 1.429(5) . ?
N4 C7 1.451(5) . ?
N4 C8 1.452(5) . ?
N4 C18 1.460(5) . ?
C15 C16 1.515(5) . ?
C3 C4 1.373(6) . ?
C3 C2 1.399(5) . ?
C1 C6 1.394(5) . ?
C1 C2 1.401(5) . ?
C2 C14 1.506(5) . ?
C6 C5 1.397(5) . ?
C6 C7 1.506(5) . ?
C4 C5 1.396(6) . ?
C13 C12 1.510(5) . ?
C9 C8 1.511(6) . ?
C10 C11 1.484(6) . ?
C17 C18 1.509(5) . ?

loop_
_cod_related_entry_id
_cod_related_entry_database
_cod_related_entry_code
1 ChemSpider 21141328
